data_7206893
loop_
_publ_author_name
'Hamada, Fumio'
'Yamada, Manabu'
'Kondo, Yoshihiko'
'Ito, Shin-ichi'
'Akiba, Uichi'

_publ_section_title
;
 Channel structure for guest inclusion based on hexameric assembly of
 thiacalix[4]arene analogue
;
_journal_issue 23
_journal_name_full CrystEngComm
_journal_page_first 6920
_journal_paper_doi 10.1039/c1ce05813d
_journal_volume 13
_journal_year 2011
_chemical_formula_sum 'C240 H264 Br24 O24 S24'
_chemical_formula_weight 6219.79
_chemical_name_systematic
;
?
;
_space_group_IT_number 167
_symmetry_cell_setting trigonal
_symmetry_space_group_name_Hall '-R 3 2"c'
_symmetry_space_group_name_H-M 'R -3 c :H'
_atom_sites_solution_hydrogens geom
_atom_sites_solution_primary direct
_atom_sites_solution_secondary difmap
_audit_creation_method SHELXL-97
_cell_angle_alpha 90.00
_cell_angle_beta 90.00
_cell_angle_gamma 120.00
_cell_formula_units_Z 3
_cell_length_a 30.7287(12)
_cell_length_b 30.7287(12)
_cell_length_c 23.7570(12)
_cell_measurement_reflns_used 34538
_cell_measurement_temperature 100(2)
_cell_measurement_theta_max 25.36
_cell_measurement_theta_min 3.25
_cell_volume 19427.2(15)
_computing_cell_refinement PROCESS-AUTO
_computing_data_collection PROCESS-AUTO
_computing_molecular_graphics 'Yadokari-XG 2009 (Wakita Nemoto et al., 2009)'
_computing_publication_material 'Yadokari-XG 2009 (Wakita,Nemoto et al., 2009)'
_computing_structure_refinement 'SHELXL-97 (Sheldrick, 1997)'
_computing_structure_solution SHELXS97
_diffrn_ambient_temperature 100(2)
_diffrn_detector_area_resol_mean 10.00
_diffrn_measured_fraction_theta_full 0.998
_diffrn_measured_fraction_theta_max 0.998
_diffrn_measurement_device_type 'Rigaku RAXIS-RAPID'
_diffrn_measurement_method \w
_diffrn_radiation_monochromator graphite
_diffrn_radiation_source 'sealed X-ray tube'
_diffrn_radiation_type MoK\a
_diffrn_radiation_wavelength 0.71075
_diffrn_reflns_av_R_equivalents 0.0623
_diffrn_reflns_av_sigmaI/netI 0.0259
_diffrn_reflns_limit_h_max 36
_diffrn_reflns_limit_h_min -36
_diffrn_reflns_limit_k_max 36
_diffrn_reflns_limit_k_min -36
_diffrn_reflns_limit_l_max 28
_diffrn_reflns_limit_l_min -28
_diffrn_reflns_number 50935
_diffrn_reflns_theta_full 25.35
_diffrn_reflns_theta_max 25.35
_diffrn_reflns_theta_min 3.25
_exptl_absorpt_coefficient_mu 3.961
_exptl_absorpt_correction_T_max 1.0000
_exptl_absorpt_correction_T_min 0.7940
_exptl_absorpt_correction_type multi-scan
_exptl_absorpt_process_details
;Higashi, T. (1995). Program for Absorption Correction.
Rigaku Corporation, Tokyo, Japan.
;
_exptl_crystal_colour colorless
_exptl_crystal_density_diffrn 1.595
_exptl_crystal_density_method 'not measured'
_exptl_crystal_description prism
_exptl_crystal_F_000 9360
_exptl_crystal_size_max 0.35
_exptl_crystal_size_mid 0.30
_exptl_crystal_size_min 0.30
_refine_diff_density_max 0.826
_refine_diff_density_min -0.569
_refine_diff_density_rms 0.086
_refine_ls_extinction_method none
_refine_ls_goodness_of_fit_ref 1.071
_refine_ls_hydrogen_treatment constr
_refine_ls_matrix_type full
_refine_ls_number_parameters 233
_refine_ls_number_reflns 3952
_refine_ls_number_restraints 0
_refine_ls_restrained_S_all 1.071
_refine_ls_R_factor_all 0.0501
_refine_ls_R_factor_gt 0.0377
_refine_ls_shift/su_max 0.002
_refine_ls_shift/su_mean 0.000
_refine_ls_structure_factor_coef Fsqd
_refine_ls_weighting_details 'calc w=1/[\s^2^(Fo^2^)+(0.0346P)^2^+102.6753P] where P=(Fo^2^+2Fc^2^)/3'
_refine_ls_weighting_scheme calc
_refine_ls_wR_factor_gt 0.0811
_refine_ls_wR_factor_ref 0.0862
_reflns_number_gt 3214
_reflns_number_total 3952
_reflns_threshold_expression >2sigma(I)
_cod_data_source_file c1ce05813d.txt
_cod_data_source_block TC4A-Br-Pr
_cod_original_sg_symbol_H-M 'R -3 c'
_cod_database_code 7206893

loop_
_symmetry_equiv_pos_as_xyz
'x, y, z'
'-y, x-y, z'
'-x+y, -x, z'
'x-y, -y, -z+1/2'
'-x, -x+y, -z+1/2'
'y, x, -z+1/2'
'x+2/3, y+1/3, z+1/3'
'-y+2/3, x-y+1/3, z+1/3'
'-x+y+2/3, -x+1/3, z+1/3'
'x-y+2/3, -y+1/3, -z+5/6'
'-x+2/3, -x+y+1/3, -z+5/6'
'y+2/3, x+1/3, -z+5/6'
'x+1/3, y+2/3, z+2/3'
'-y+1/3, x-y+2/3, z+2/3'
'-x+y+1/3, -x+2/3, z+2/3'
'x-y+1/3, -y+2/3, -z+7/6'
'-x+1/3, -x+y+2/3, -z+7/6'
'y+1/3, x+2/3, -z+7/6'
'-x, -y, -z'
'y, -x+y, -z'
'x-y, x, -z'
'-x+y, y, z-1/2'
'x, x-y, z-1/2'
'-y, -x, z-1/2'
'-x+2/3, -y+1/3, -z+1/3'
'y+2/3, -x+y+1/3, -z+1/3'
'x-y+2/3, x+1/3, -z+1/3'
'-x+y+2/3, y+1/3, z-1/6'
'x+2/3, x-y+1/3, z-1/6'
'-y+2/3, -x+1/3, z-1/6'
'-x+1/3, -y+2/3, -z+2/3'
'y+1/3, -x+y+2/3, -z+2/3'
'x-y+1/3, x+2/3, -z+2/3'
'-x+y+1/3, y+2/3, z+1/6'
'x+1/3, x-y+2/3, z+1/6'
'-y+1/3, -x+2/3, z+1/6'

loop_
_atom_site_label
_atom_site_type_symbol
_atom_site_fract_x
_atom_site_fract_y
_atom_site_fract_z
_atom_site_U_iso_or_equiv
_atom_site_adp_type
_atom_site_occupancy
_atom_site_symmetry_multiplicity
_atom_site_calc_flag
_atom_site_refinement_flags
_atom_site_disorder_group
Br1 Br 0.492012(16) 0.295888(14) 0.193165(17) 0.04008(13) Uani 1 1 d . .
Br2 Br 0.542247(15) 0.594633(14) 0.468469(17) 0.03708(12) Uani 1 1 d . .
S1 S 0.61068(4) 0.61068(4) 0.2500 0.0303(3) Uani 1 2 d S .
S2 S 0.53767(4) 0.43074(3) 0.36666(4) 0.0323(2) Uani 1 1 d . .
S3 S 0.35680(4) 0.35680(4) 0.2500 0.0326(3) Uani 1 2 d S .
O1 O 0.57331(8) 0.49855(8) 0.26195(10) 0.0274(5) Uani 1 1 d . .
O2 O 0.44205(9) 0.43056(8) 0.33077(10) 0.0278(5) Uani 1 1 d . .
C1 C 0.47465(14) 0.33553(13) 0.23876(15) 0.0292(8) Uani 1 1 d . .
C2 C 0.42960(14) 0.33420(12) 0.22977(15) 0.0311(8) Uani 1 1 d . .
H1 H 0.4067 0.3120 0.2024 0.037 Uiso 1 1 calc R .
C3 C 0.41774(13) 0.36550(12) 0.26090(16) 0.0287(8) Uani 1 1 d . .
C4 C 0.45109(12) 0.39778(12) 0.30155(15) 0.0257(8) Uani 1 1 d . .
C5 C 0.49661(13) 0.39786(12) 0.31032(15) 0.0271(8) Uani 1 1 d . .
C6 C 0.50816(14) 0.36701(12) 0.27877(15) 0.0289(8) Uani 1 1 d . .
H2 H 0.5390 0.3676 0.2847 0.035 Uiso 1 1 calc R .
C7 C 0.55492(13) 0.56541(13) 0.40474(15) 0.0281(8) Uani 1 1 d . .
C8 C 0.54380(12) 0.51592(13) 0.40725(15) 0.0270(8) Uani 1 1 d . .
H3 H 0.5319 0.4975 0.4413 0.032 Uiso 1 1 calc R .
C9 C 0.56894(12) 0.52086(12) 0.30972(15) 0.0242(7) Uani 1 1 d . .
C10 C 0.58054(12) 0.57132(12) 0.30835(15) 0.0257(8) Uani 1 1 d . .
C11 C 0.57317(12) 0.59320(13) 0.35588(15) 0.0279(8) Uani 1 1 d . .
H4 H 0.5806 0.6272 0.3548 0.034 Uiso 1 1 calc R .
C12 C 0.55016(12) 0.49331(12) 0.35948(15) 0.0258(8) Uani 1 1 d . .
C13 C 0.40832(19) 0.41188(16) 0.37866(18) 0.0540(13) Uani 1 1 d . .
H5 H 0.4168 0.3906 0.4022 0.065 Uiso 1 1 calc R .
H6 H 0.3734 0.3908 0.3651 0.065 Uiso 1 1 calc R .
C14 C 0.4117(2) 0.4533(2) 0.4130(2) 0.0607(14) Uani 1 1 d . .
H7 H 0.3824 0.4390 0.4387 0.073 Uiso 1 1 calc R .
H8 H 0.4421 0.4660 0.4368 0.073 Uiso 1 1 calc R .
C15 C 0.41366(18) 0.49632(17) 0.3847(2) 0.0527(12) Uani 1 1 d . .
H9 H 0.3794 0.4903 0.3795 0.063 Uiso 1 1 calc R .
H10 H 0.4298 0.5010 0.3478 0.063 Uiso 1 1 calc R .
H11 H 0.4330 0.5266 0.4075 0.063 Uiso 1 1 calc R .
C16 C 0.62067(13) 0.49923(14) 0.25597(17) 0.0327(9) Uani 1 1 d . .
H12 H 0.6258 0.4818 0.2882 0.039 Uiso 1 1 calc R .
H13 H 0.6489 0.5343 0.2550 0.039 Uiso 1 1 calc R .
C17 C 0.61876(14) 0.47297(14) 0.20210(17) 0.0343(9) Uani 1 1 d . .
H14 H 0.6136 0.4906 0.1703 0.041 Uiso 1 1 calc R .
H15 H 0.5899 0.4382 0.2032 0.041 Uiso 1 1 calc R .
C18 C 0.66713(16) 0.47138(17) 0.19256(19) 0.0460(11) Uani 1 1 d . .
H16 H 0.6639 0.4409 0.2097 0.055 Uiso 1 1 calc R .
H17 H 0.6954 0.5010 0.2098 0.055 Uiso 1 1 calc R .
H18 H 0.6731 0.4713 0.1521 0.055 Uiso 1 1 calc R .
C19A C 0.6437(3) 0.3643(4) 0.3219(10) 0.075(3) Uiso 0.78(5) 1 d P 1
H19A H 0.6287 0.3846 0.3342 0.090 Uiso 0.78(5) 1 calc PR 1
H19B H 0.6441 0.3638 0.2803 0.090 Uiso 0.78(5) 1 calc PR 1
C19B C 0.6476(10) 0.3682(9) 0.345(3) 0.051(10) Uiso 0.22(5) 1 d P 2
H19C H 0.6351 0.3910 0.3339 0.062 Uiso 0.22(5) 1 calc PR 2
H19D H 0.6482 0.3671 0.3870 0.062 Uiso 0.22(5) 1 calc PR 2
C20 C 0.3331(5) 0.6378(3) 0.4681(4) 0.112(3) Uiso 0.75 1 d P .
H20A H 0.3481 0.6255 0.4963 0.134 Uiso 0.75 1 calc PR .
H20B H 0.2979 0.6259 0.4794 0.134 Uiso 0.75 1 calc PR .
C21 C 0.3333 0.6179(7) 0.4167 0.103(6) Uiso 0.50 2 d SP .
H21A H 0.3036 0.5836 0.4165 0.124 Uiso 0.25 1 calc PR .
H21B H 0.3631 0.6134 0.4168 0.124 Uiso 0.25 1 calc PR .

loop_
_atom_site_aniso_label
_atom_site_aniso_U_11
_atom_site_aniso_U_22
_atom_site_aniso_U_33
_atom_site_aniso_U_23
_atom_site_aniso_U_13
_atom_site_aniso_U_12
Br1 0.0536(3) 0.0333(2) 0.0341(2) 0.00003(17) 0.00192(19) 0.02235(19)
Br2 0.0406(2) 0.0327(2) 0.0335(2) -0.00419(16) -0.00227(17) 0.01500(18)
S1 0.0237(4) 0.0237(4) 0.0319(7) 0.0059(3) -0.0059(3) 0.0032(5)
S2 0.0397(5) 0.0217(4) 0.0317(5) 0.0012(4) -0.0147(4) 0.0124(4)
S3 0.0233(4) 0.0233(4) 0.0394(8) 0.0042(3) -0.0042(3) 0.0029(5)
O1 0.0253(12) 0.0257(12) 0.0274(14) -0.0006(10) -0.0084(10) 0.0100(10)
O2 0.0282(13) 0.0249(12) 0.0283(14) 0.0060(11) 0.0042(11) 0.0116(11)
C1 0.035(2) 0.0219(17) 0.028(2) 0.0066(15) -0.0020(16) 0.0117(16)
C2 0.034(2) 0.0182(17) 0.027(2) 0.0014(15) -0.0058(16) 0.0028(15)
C3 0.0266(18) 0.0200(17) 0.030(2) 0.0076(15) -0.0038(15) 0.0045(15)
C4 0.0268(18) 0.0177(16) 0.027(2) 0.0069(14) -0.0016(15) 0.0068(14)
C5 0.0294(18) 0.0171(16) 0.027(2) 0.0028(14) -0.0048(15) 0.0057(14)
C6 0.0316(19) 0.0227(18) 0.029(2) 0.0085(15) 0.0002(16) 0.0113(15)
C7 0.0237(18) 0.0291(19) 0.029(2) -0.0029(16) -0.0090(15) 0.0113(15)
C8 0.0214(17) 0.0280(18) 0.026(2) 0.0045(15) -0.0060(15) 0.0083(15)
C9 0.0204(17) 0.0241(17) 0.0249(19) -0.0025(14) -0.0071(14) 0.0087(14)
C10 0.0208(17) 0.0230(17) 0.029(2) 0.0021(15) -0.0091(15) 0.0073(14)
C11 0.0240(18) 0.0196(17) 0.036(2) 0.0019(15) -0.0094(15) 0.0075(15)
C12 0.0231(17) 0.0230(17) 0.027(2) 0.0026(15) -0.0097(15) 0.0083(14)
C13 0.072(3) 0.034(2) 0.031(2) 0.0099(19) 0.014(2) 0.007(2)
C14 0.077(3) 0.092(4) 0.039(3) 0.017(3) 0.023(2) 0.062(3)
C15 0.059(3) 0.059(3) 0.045(3) -0.018(2) -0.007(2) 0.034(2)
C16 0.0269(19) 0.035(2) 0.039(2) -0.0058(17) -0.0095(16) 0.0168(16)
C17 0.035(2) 0.031(2) 0.034(2) -0.0028(17) -0.0061(17) 0.0145(17)
C18 0.048(2) 0.048(3) 0.048(3) -0.007(2) -0.002(2) 0.028(2)

loop_
_atom_type_symbol
_atom_type_description
_atom_type_scat_dispersion_real
_atom_type_scat_dispersion_imag
_atom_type_scat_source
C C 0.0033 0.0016 'International Tables Vol C Tables 4.2.6.8 and 6.1.1.4'
H H 0.0000 0.0000 'International Tables Vol C Tables 4.2.6.8 and 6.1.1.4'
Br Br -0.2901 2.4595 'International Tables Vol C Tables 4.2.6.8 and 6.1.1.4'
O O 0.0106 0.0060 'International Tables Vol C Tables 4.2.6.8 and 6.1.1.4'
S S 0.1246 0.1234 'International Tables Vol C Tables 4.2.6.8 and 6.1.1.4'

loop_
_geom_angle_atom_site_label_1
_geom_angle_atom_site_label_2
_geom_angle_atom_site_label_3
_geom_angle
_geom_angle_site_symmetry_1
_geom_angle_site_symmetry_3
C10 S1 C10 105.6(2) 6 .
C5 S2 C12 104.64(16) . .
C3 S3 C3 105.8(2) 6 .
C9 O1 C16 115.0(3) . .
C4 O2 C13 118.5(3) . .
C6 C1 C2 120.8(3) . .
C6 C1 Br1 119.6(3) . .
C2 C1 Br1 119.5(3) . .
C1 C2 C3 120.0(3) . .
C1 C2 H1 120.0 . .
C3 C2 H1 120.0 . .
C4 C3 C2 120.2(3) . .
C4 C3 S3 123.5(3) . .
C2 C3 S3 116.0(3) . .
O2 C4 C3 122.0(3) . .
O2 C4 C5 119.4(3) . .
C3 C4 C5 118.5(3) . .
C6 C5 C4 120.7(3) . .
C6 C5 S2 116.5(3) . .
C4 C5 S2 122.4(3) . .
C1 C6 C5 119.7(3) . .
C1 C6 H2 120.1 . .
C5 C6 H2 120.1 . .
C11 C7 C8 121.1(3) . .
C11 C7 Br2 119.6(3) . .
C8 C7 Br2 119.3(3) . .
C7 C8 C12 119.6(3) . .
C7 C8 H3 120.2 . .
C12 C8 H3 120.2 . .
O1 C9 C12 120.8(3) . .
O1 C9 C10 120.0(3) . .
C12 C9 C10 119.1(3) . .
C11 C10 C9 120.1(3) . .
C11 C10 S1 117.6(3) . .
C9 C10 S1 122.0(3) . .
C7 C11 C10 119.8(3) . .
C7 C11 H4 120.1 . .
C10 C11 H4 120.1 . .
C8 C12 C9 120.3(3) . .
C8 C12 S2 117.0(3) . .
C9 C12 S2 122.6(3) . .
O2 C13 C14 111.4(3) . .
O2 C13 H5 109.3 . .
C14 C13 H5 109.3 . .
O2 C13 H6 109.3 . .
C14 C13 H6 109.3 . .
H5 C13 H6 108.0 . .
C15 C14 C13 118.7(4) . .
C15 C14 H7 107.6 . .
C13 C14 H7 107.6 . .
C15 C14 H8 107.6 . .
C13 C14 H8 107.6 . .
H7 C14 H8 107.1 . .
C14 C15 H9 109.5 . .
C14 C15 H10 109.5 . .
H9 C15 H10 109.5 . .
C14 C15 H11 109.5 . .
H9 C15 H11 109.5 . .
H10 C15 H11 109.5 . .
O1 C16 C17 107.9(3) . .
O1 C16 H12 110.1 . .
C17 C16 H12 110.1 . .
O1 C16 H13 110.1 . .
C17 C16 H13 110.1 . .
H12 C16 H13 108.4 . .
C16 C17 C18 111.5(3) . .
C16 C17 H14 109.3 . .
C18 C17 H14 109.3 . .
C16 C17 H15 109.3 . .
C18 C17 H15 109.3 . .
H14 C17 H15 108.0 . .
C17 C18 H16 109.5 . .
C17 C18 H17 109.5 . .
H16 C18 H17 109.5 . .
C17 C18 H18 109.5 . .
H16 C18 H18 109.5 . .
H17 C18 H18 109.5 . .
C19A C19A C19A 108.3(17) 33_545 32
C19A C19A H19A 110.0 33_545 .
C19A C19A H19A 110.0 32 .
C19A C19A H19B 110.0 33_545 .
C19A C19A H19B 110.0 32 .
H19A C19A H19B 108.4 . .
C19B C19B C19B 107(4) 32 33_545
C19B C19B H19C 110.2 32 .
C19B C19B H19C 110.2 33_545 .
C19B C19B H19D 110.2 32 .
C19B C19B H19D 110.2 33_545 .
H19C C19B H19D 108.5 . .
C21 C20 C20 112.8(9) . 2_665
C21 C20 H20A 109.0 . .
C20 C20 H20A 109.0 2_665 .
C21 C20 H20B 109.0 . .
C20 C20 H20B 109.0 2_665 .
H20A C20 H20B 107.8 . .
C20 C21 C20 126.4(19) . 11
C20 C21 H21A 105.7 . .
C20 C21 H21A 105.7 11 .
C20 C21 H21B 105.7 . .
C20 C21 H21B 105.7 11 .
H21A C21 H21B 106.2 . .

loop_
_geom_bond_atom_site_label_1
_geom_bond_atom_site_label_2
_geom_bond_distance
_geom_bond_site_symmetry_2
Br1 C1 1.895(4) .
Br2 C7 1.897(4) .
S1 C10 1.767(4) 6
S1 C10 1.767(4) .
S2 C5 1.769(4) .
S2 C12 1.771(3) .
S3 C3 1.773(4) 6
S3 C3 1.773(4) .
O1 C9 1.367(4) .
O1 C16 1.452(4) .
O2 C4 1.361(4) .
O2 C13 1.450(5) .
C1 C6 1.380(5) .
C1 C2 1.381(5) .
C2 C3 1.398(5) .
C2 H1 0.9500 .
C3 C4 1.397(5) .
C4 C5 1.413(5) .
C5 C6 1.387(5) .
C6 H2 0.9500 .
C7 C11 1.383(5) .
C7 C8 1.383(5) .
C8 C12 1.394(5) .
C8 H3 0.9500 .
C9 C12 1.400(5) .
C9 C10 1.407(5) .
C10 C11 1.390(5) .
C11 H4 0.9500 .
C13 C14 1.472(6) .
C13 H5 0.9900 .
C13 H6 0.9900 .
C14 C15 1.458(6) .
C14 H7 0.9900 .
C14 H8 0.9900 .
C15 H9 0.9800 .
C15 H10 0.9800 .
C15 H11 0.9800 .
C16 C17 1.498(5) .
C16 H12 0.9900 .
C16 H13 0.9900 .
C17 C18 1.528(5) .
C17 H14 0.9900 .
C17 H15 0.9900 .
C18 H16 0.9800 .
C18 H17 0.9800 .
C18 H18 0.9800 .
C19A C19A 1.537(17) 33_545
C19A C19A 1.537(17) 32
C19A H19A 0.9900 .
C19A H19B 0.9900 .
C19B C19B 1.56(5) 32
C19B C19B 1.56(5) 33_545
C19B H19C 0.9900 .
C19B H19D 0.9900 .
C20 C21 1.368(12) .
C20 C20 1.529(15) 2_665
C20 H20A 0.9900 .
C20 H20B 0.9900 .
C21 C20 1.369(12) 11
C21 H21A 0.9900 .
C21 H21B 0.9900 .

loop_
_geom_torsion_atom_site_label_1
_geom_torsion_atom_site_label_2
_geom_torsion_atom_site_label_3
_geom_torsion_atom_site_label_4
_geom_torsion
_geom_torsion_site_symmetry_1
_geom_torsion_site_symmetry_4
C6 C1 C2 C3 0.8(5) . .
Br1 C1 C2 C3 -176.2(3) . .
C1 C2 C3 C4 -0.7(5) . .
C1 C2 C3 S3 -174.9(3) . .
C3 S3 C3 C4 54.2(3) 6 .
C3 S3 C3 C2 -131.8(3) 6 .
C13 O2 C4 C3 81.0(4) . .
C13 O2 C4 C5 -102.2(4) . .
C2 C3 C4 O2 176.7(3) . .
S3 C3 C4 O2 -9.5(5) . .
C2 C3 C4 C5 -0.1(5) . .
S3 C3 C4 C5 173.6(3) . .
O2 C4 C5 C6 -176.1(3) . .
C3 C4 C5 C6 0.8(5) . .
O2 C4 C5 S2 11.7(4) . .
C3 C4 C5 S2 -171.4(3) . .
C12 S2 C5 C6 132.7(3) . .
C12 S2 C5 C4 -54.8(3) . .
C2 C1 C6 C5 -0.2(5) . .
Br1 C1 C6 C5 176.9(3) . .
C4 C5 C6 C1 -0.6(5) . .
S2 C5 C6 C1 172.0(3) . .
C11 C7 C8 C12 -1.2(5) . .
Br2 C7 C8 C12 176.1(2) . .
C16 O1 C9 C12 -88.7(4) . .
C16 O1 C9 C10 95.2(4) . .
O1 C9 C10 C11 176.0(3) . .
C12 C9 C10 C11 -0.3(5) . .
O1 C9 C10 S1 -10.8(4) . .
C12 C9 C10 S1 173.0(2) . .
C10 S1 C10 C11 -128.5(3) 6 .
C10 S1 C10 C9 58.0(2) 6 .
C8 C7 C11 C10 0.0(5) . .
Br2 C7 C11 C10 -177.3(2) . .
C9 C10 C11 C7 0.7(5) . .
S1 C10 C11 C7 -172.8(3) . .
C7 C8 C12 C9 1.7(5) . .
C7 C8 C12 S2 177.4(3) . .
O1 C9 C12 C8 -177.2(3) . .
C10 C9 C12 C8 -1.0(5) . .
O1 C9 C12 S2 7.3(4) . .
C10 C9 C12 S2 -176.5(2) . .
C5 S2 C12 C8 129.5(3) . .
C5 S2 C12 C9 -54.9(3) . .
C4 O2 C13 C14 166.7(4) . .
O2 C13 C14 C15 43.3(7) . .
C9 O1 C16 C17 179.4(3) . .
O1 C16 C17 C18 -179.4(3) . .
C20 C20 C21 C20 -33.3(8) 2_665 11
